data_1555753
loop_
_publ_author_name
'Hsueh, Nathanael'
'Clarkson, Guy J.'
'Shipman, Michael'

_publ_section_title
;
 Functionalization of Alkenes through Telescoped Continuous Flow
 Aziridination Processes.
;
_journal_issue 19
_journal_name_full 'Organic letters'
_journal_page_first 4908
_journal_page_last 4911
_journal_paper_doi 10.1021/acs.orglett.6b02349
_journal_volume 18
_journal_year 2016
_chemical_formula_moiety 'C18 H17 Cl N2 O2 S'
_chemical_formula_sum 'C18 H17 Cl N2 O2 S'
_chemical_formula_weight 360.84
_space_group_crystal_system monoclinic
_space_group_IT_number 14
_space_group_name_Hall '-P 2ybc'
_space_group_name_H-M_alt 'P 1 21/c 1'
_atom_sites_solution_hydrogens mixed
_atom_sites_solution_primary direct
_audit_creation_date 2016-03-30
_audit_creation_method
;
Olex2 1.2
(compiled 2016.02.16 svn.r3265 for OlexSys, GUI svn.r5155)
;
_cell_angle_alpha 90
_cell_angle_beta 106.0333(7)
_cell_angle_gamma 90
_cell_formula_units_Z 4
_cell_length_a 11.48668(7)
_cell_length_b 7.37203(6)
_cell_length_c 20.25344(15)
_cell_measurement_reflns_used 18908
_cell_measurement_temperature 150(2)
_cell_measurement_theta_max 77.7740
_cell_measurement_theta_min 3.9980
_cell_volume 1648.35(2)
_computing_cell_refinement 'CrysAlisPro 1.171.38.41 (Rigaku OD, 2015)'
_computing_data_collection 'CrysAlisPro 1.171.38.41 (Rigaku OD, 2015)'
_computing_data_reduction 'CrysAlisPro 1.171.38.41 (Rigaku OD, 2015)'
_computing_molecular_graphics 'Olex2 (Dolomanov et al., 2009)'
_computing_publication_material 'Olex2 (Dolomanov et al., 2009)'
_computing_structure_refinement 'ShelXL (Sheldrick, 2015)'
_computing_structure_solution 'ShelXT (Sheldrick, 2015)'
_diffrn_ambient_environment N~2~
_diffrn_ambient_temperature 150(2)
_diffrn_detector 'CCD plate'
_diffrn_detector_area_resol_mean 5.1417
_diffrn_detector_type Ruby
_diffrn_measured_fraction_theta_full 1.000
_diffrn_measured_fraction_theta_max 0.996
_diffrn_measurement_details
;
List of Runs (angles in degrees, time in seconds):

  # Type    Start    End  Width  t~exp~   \w     \q     \k     \f   Frames
--------------------------------------------------------------------------
  1  \w   -115.00 -16.00   1.00    2.50    --  -41.46 -41.00  -9.00   99
  2  \w   -114.00 -13.00   1.00    2.50    --  -41.46 -57.00-120.00  101
  3  \w    -70.00  32.00   1.00    2.50    --  -41.46  57.00 150.00  102
  4  \w     13.00 114.00   1.00    2.50    --   41.46  57.00-120.00  101
  5  \w     -4.00  82.00   1.00    2.50    --   41.46 -99.00   0.00   86
  6  \w     18.00  97.00   1.00    2.50    --   41.46-125.00 -30.00   79
  7  \w     17.00 116.00   1.00    2.50    --   41.46  38.00 -30.00   99
  8  \w     57.00 151.00   1.00   10.00    --  114.00 178.00   0.00   94
  9  \w     81.00 178.00   1.00   10.00    --  114.00  77.00-180.00   97
 10  \w     81.00 178.00   1.00   10.00    --  114.00  77.00 -90.00   97
 11  \w    100.00 178.00   1.00   10.00    --  114.00 111.00  60.00   78
 12  \w     85.00 178.00   1.00   10.00    --  114.00  61.00-180.00   93
 13  \w     81.00 178.00   1.00   10.00    --  114.00  77.00 150.00   97
 14  \w     85.00 178.00   1.00   10.00    --  114.00  61.00-120.00   93
 15  \w     42.00 143.00   1.00   10.00    --  114.00 -61.00 -30.00  101
 16  \w     85.00 178.00   1.00   10.00    --  114.00  61.00 -90.00   93
 17  \w     61.00 178.00   1.00   10.00    --  114.00  15.00 -60.00  117
 18  \w     85.00 178.00   1.00   10.00    --  114.00  61.00 -60.00   93
 19  \w     81.00 178.00   1.00   10.00    --  114.00  77.00-120.00   97
 20  \w     85.00 178.00   1.00   10.00    --  114.00  61.00-150.00   93
 21  \w     32.00 109.00   1.00   10.00    --  114.00 -95.00   0.00   77
 22  \w     88.00 178.00   1.00   10.00    --  114.00  45.00 -90.00   90
 23  \w     61.00 178.00   1.00   10.00    --  114.00  15.00  60.00  117
 24  \w     88.00 178.00   1.00   10.00    --  114.00  45.00-150.00   90
 25  \w     86.00 178.00   1.00   10.00    --  114.00  30.00 -60.00   92
 26  \w     81.00 178.00   1.00   10.00    --  114.00  77.00-150.00   97
 27  \w     88.00 178.00   1.00   10.00    --  114.00  45.00 -60.00   90
 28  \w     88.00 178.00   1.00   10.00    --  114.00  45.00-120.00   90
 29  \w     33.00 110.00   1.00   10.00    --  114.00 -98.00 140.00   77
 30  \w     86.00 178.00   1.00   10.00    --  114.00  30.00-150.00   92
 31  \w     86.00 178.00   1.00   10.00    --  114.00  30.00-120.00   92
 32  \w     81.00 178.00   1.00   10.00    --  114.00  77.00 -60.00   97
 33  \w     41.00 140.00   1.00   10.00    --  114.00 -45.00 120.00   99
 34  \w   -116.00 -17.00   1.00    2.50    --  -41.46 -38.00  90.00   99
 35  \w      2.00  30.00   1.00    2.50    --   41.46  95.00 166.58   28
;
_diffrn_measurement_device 'four-circle diffractometer'
_diffrn_measurement_device_type 'Xcalibur, Ruby, Gemini'
_diffrn_measurement_method '\w scans'
_diffrn_orient_matrix_type 'CrysAlisPro convention (1999,Acta A55,543-557)'
_diffrn_orient_matrix_UB_11 -0.0135676000
_diffrn_orient_matrix_UB_12 -0.0422219000
_diffrn_orient_matrix_UB_13 0.0719935000
_diffrn_orient_matrix_UB_21 0.1230372000
_diffrn_orient_matrix_UB_22 -0.0985901000
_diffrn_orient_matrix_UB_23 0.0185540000
_diffrn_orient_matrix_UB_31 0.0644020000
_diffrn_orient_matrix_UB_32 0.1793879000
_diffrn_orient_matrix_UB_33 0.0271436000
_diffrn_radiation_monochromator graphite
_diffrn_radiation_probe x-ray
_diffrn_radiation_type CuK\a
_diffrn_radiation_wavelength 1.54184
_diffrn_reflns_av_R_equivalents 0.0368
_diffrn_reflns_av_unetI/netI 0.0191
_diffrn_reflns_Laue_measured_fraction_full 1.000
_diffrn_reflns_Laue_measured_fraction_max 0.996
_diffrn_reflns_limit_h_max 14
_diffrn_reflns_limit_h_min -14
_diffrn_reflns_limit_k_max 9
_diffrn_reflns_limit_k_min -9
_diffrn_reflns_limit_l_max 25
_diffrn_reflns_limit_l_min -25
_diffrn_reflns_number 32278
_diffrn_reflns_point_group_measured_fraction_full 1.000
_diffrn_reflns_point_group_measured_fraction_max 0.996
_diffrn_reflns_theta_full 67.684
_diffrn_reflns_theta_max 78.077
_diffrn_reflns_theta_min 4.004
_diffrn_source 'fine-focus sealed X-ray tube'
_diffrn_source_type 'Enhance (Cu) X-ray Source'
_exptl_absorpt_coefficient_mu 3.347
_exptl_absorpt_correction_T_max 1.00000
_exptl_absorpt_correction_T_min 0.59655
_exptl_absorpt_correction_type multi-scan
_exptl_absorpt_process_details
;
CrysAlisPro 1.171.38.41 (Rigaku Oxford Diffraction, 2015)
Empirical absorption correction using spherical harmonics,
 implemented in SCALE3 ABSPACK scaling algorithm.
;
_exptl_crystal_colour colourless
_exptl_crystal_colour_primary colourless
_exptl_crystal_density_diffrn 1.454
_exptl_crystal_description block
_exptl_crystal_F_000 752
_exptl_crystal_size_max 0.3
_exptl_crystal_size_mid 0.2
_exptl_crystal_size_min 0.1
_refine_diff_density_max 0.435
_refine_diff_density_min -0.279
_refine_diff_density_rms 0.054
_refine_ls_extinction_method none
_refine_ls_goodness_of_fit_ref 1.044
_refine_ls_hydrogen_treatment mixed
_refine_ls_matrix_type full
_refine_ls_number_parameters 221
_refine_ls_number_reflns 3520
_refine_ls_number_restraints 0
_refine_ls_restrained_S_all 1.044
_refine_ls_R_factor_all 0.0348
_refine_ls_R_factor_gt 0.0332
_refine_ls_shift/su_max 0.002
_refine_ls_shift/su_mean 0.000
_refine_ls_structure_factor_coef Fsqd
_refine_ls_weighting_details 'w=1/[\s^2^(Fo^2^)+(0.0575P)^2^+0.5284P] where P=(Fo^2^+2Fc^2^)/3'
_refine_ls_weighting_scheme calc
_refine_ls_wR_factor_gt 0.0911
_refine_ls_wR_factor_ref 0.0930
_reflns_Friedel_coverage 0.000
_reflns_number_gt 3327
_reflns_number_total 3520
_reflns_threshold_expression 'I > 2\s(I)'
_cod_data_source_file ol6b02349_si_003.cif
_cod_data_source_block nh6
_cod_database_code 1555753
_chemical_oxdiff_formula '|C20 H20 N2 O2 S Cl'
_shelx_space_group_comment
;
The symmetry employed for this shelxl refinement is uniquely defined
by the following loop, which should always be used as a source of
symmetry information in preference to the above space-group names.
They are only intended as comments.
;
_reflns_odcompleteness_completeness 99.95
_reflns_odcompleteness_iscentric 1
_reflns_odcompleteness_theta 74.33
_olex2_refinement_description
;
The NH was located in a difference map and allowed to refine freely

1. Fixed Uiso
 At 1.2 times of:
  All C(H) groups, All C(H,H) groups
 At 1.5 times of:
  All C(H,H,H) groups, All N(H) groups
2.a Ternary CH refined with riding coordinates:
 C11(H11)
2.b Secondary CH2 refined with riding coordinates:
 C10(H10A,H10B)
2.c Aromatic/amide H refined with riding coordinates:
 C3(H3), C4(H4), C7(H7), C13(H13), C15(H15), C16(H16), C17(H17), C18(H18),
 C20(H20), C21(H21)
2.d Idealised Me refined as rotating group:
 C1(H1A,H1B,H1C)
;
_shelx_shelxl_version_number 2014/7
_olex2_submission_special_instructions 'No special instructions were received'
_oxdiff_exptl_absorpt_empirical_details
;
Empirical correction (ABSPACK) includes:
- Absorption correction using spherical harmonics
- Frame scaling
;
_oxdiff_exptl_absorpt_empirical_full_max 1.697
_oxdiff_exptl_absorpt_empirical_full_min 0.808

loop_
_space_group_symop_operation_xyz
'x, y, z'
'-x, y+1/2, -z+1/2'
'-x, -y, -z'
'x, -y-1/2, z-1/2'

loop_
_atom_site_label
_atom_site_type_symbol
_atom_site_fract_x
_atom_site_fract_y
_atom_site_fract_z
_atom_site_U_iso_or_equiv
_atom_site_adp_type
_atom_site_occupancy
_atom_site_site_symmetry_order
_atom_site_calc_flag
_atom_site_refinement_flags_posn
C1 C 0.63228(16) 0.1251(2) 0.76870(9) 0.0417(4) Uani 1 1 d .
H1A H 0.7097 0.0770 0.7968 0.063 Uiso 1 1 calc GR
H1B H 0.5676 0.0380 0.7682 0.063 Uiso 1 1 calc GR
H1C H 0.6149 0.2402 0.7882 0.063 Uiso 1 1 calc GR
C2 C 0.63950(13) 0.1560(2) 0.69643(8) 0.0308(3) Uani 1 1 d .
C3 C 0.73496(13) 0.09155(19) 0.67347(8) 0.0299(3) Uani 1 1 d .
H3 H 0.8005 0.0300 0.7043 0.036 Uiso 1 1 calc R
C4 C 0.73472(12) 0.11695(19) 0.60549(7) 0.0272(3) Uani 1 1 d .
H4 H 0.7989 0.0728 0.5887 0.033 Uiso 1 1 calc R
C5 C 0.63755(12) 0.20893(18) 0.56303(7) 0.0250(3) Uani 1 1 d .
N6 N 0.54644(11) 0.27937(16) 0.58379(7) 0.0295(3) Uani 1 1 d .
C7 C 0.54896(14) 0.2514(2) 0.64908(8) 0.0321(3) Uani 1 1 d .
H7 H 0.4845 0.2998 0.6645 0.039 Uiso 1 1 calc R
S8 S 0.62501(3) 0.23445(5) 0.47363(2) 0.02627(11) Uani 1 1 d .
O8B O 0.50190(10) 0.19388(16) 0.43791(6) 0.0388(3) Uani 1 1 d .
O8A O 0.72203(10) 0.13148(15) 0.46056(5) 0.0356(2) Uani 1 1 d .
N9 N 0.64616(10) 0.44459(17) 0.45946(6) 0.0273(2) Uani 1 1 d .
H9 H 0.5806(18) 0.513(3) 0.4530(10) 0.041 Uiso 1 1 d R
C10 C 0.76328(12) 0.5232(2) 0.46116(7) 0.0269(3) Uani 1 1 d .
H10A H 0.7592 0.5780 0.4159 0.032 Uiso 1 1 calc R
H10B H 0.8255 0.4265 0.4701 0.032 Uiso 1 1 calc R
Cl11 Cl 0.92666(3) 0.79053(5) 0.50149(2) 0.03139(11) Uani 1 1 d .
C11 C 0.79974(12) 0.66842(18) 0.51709(7) 0.0251(3) Uani 1 1 d .
H11 H 0.7306 0.7547 0.5117 0.030 Uiso 1 1 calc R
C12 C 0.83444(11) 0.59663(18) 0.58947(6) 0.0230(3) Uani 1 1 d .
C13 C 0.76509(11) 0.64056(18) 0.63229(6) 0.0232(3) Uani 1 1 d .
H13 H 0.6948 0.7132 0.6155 0.028 Uiso 1 1 calc R
C14 C 0.79640(11) 0.57942(17) 0.70139(7) 0.0229(3) Uani 1 1 d .
C15 C 0.72554(12) 0.62518(19) 0.74633(7) 0.0281(3) Uani 1 1 d .
H15 H 0.6549 0.6974 0.7300 0.034 Uiso 1 1 calc R
C16 C 0.75802(14) 0.5662(2) 0.81301(8) 0.0330(3) Uani 1 1 d .
H16 H 0.7100 0.5981 0.8427 0.040 Uiso 1 1 calc R
C17 C 0.86231(14) 0.4584(2) 0.83792(7) 0.0329(3) Uani 1 1 d .
H17 H 0.8842 0.4182 0.8843 0.039 Uiso 1 1 calc R
C18 C 0.93210(12) 0.41122(19) 0.79579(7) 0.0280(3) Uani 1 1 d .
H18 H 1.0020 0.3383 0.8132 0.034 Uiso 1 1 calc R
C19 C 0.90123(11) 0.47008(17) 0.72627(6) 0.0231(3) Uani 1 1 d .
C20 C 0.97013(11) 0.42284(18) 0.68039(7) 0.0247(3) Uani 1 1 d .
H20 H 1.0395 0.3476 0.6960 0.030 Uiso 1 1 calc R
C21 C 0.93795(11) 0.48439(18) 0.61390(7) 0.0251(3) Uani 1 1 d .
H21 H 0.9852 0.4517 0.5840 0.030 Uiso 1 1 calc R

loop_
_atom_site_aniso_label
_atom_site_aniso_U_11
_atom_site_aniso_U_22
_atom_site_aniso_U_33
_atom_site_aniso_U_23
_atom_site_aniso_U_13
_atom_site_aniso_U_12
C1 0.0503(9) 0.0388(9) 0.0401(8) 0.0053(7) 0.0194(7) -0.0034(7)
C2 0.0337(7) 0.0233(7) 0.0363(7) 0.0012(5) 0.0111(6) -0.0056(5)
C3 0.0276(6) 0.0234(7) 0.0354(7) 0.0036(5) 0.0035(5) 0.0000(5)
C4 0.0233(6) 0.0216(6) 0.0355(7) 0.0000(5) 0.0060(5) 0.0005(5)
C5 0.0234(6) 0.0198(6) 0.0308(6) -0.0006(5) 0.0057(5) -0.0009(5)
N6 0.0252(6) 0.0250(6) 0.0385(6) 0.0016(5) 0.0091(5) 0.0031(4)
C7 0.0293(7) 0.0279(7) 0.0423(8) -0.0003(6) 0.0151(6) 0.0009(5)
S8 0.02343(18) 0.02383(18) 0.02822(18) -0.00296(11) 0.00157(13) 0.00253(11)
O8B 0.0299(5) 0.0357(6) 0.0423(6) -0.0029(5) -0.0042(4) -0.0042(4)
O8A 0.0390(6) 0.0328(6) 0.0345(5) -0.0030(4) 0.0092(4) 0.0102(4)
N9 0.0226(5) 0.0265(6) 0.0304(6) 0.0024(4) 0.0032(4) 0.0039(4)
C10 0.0275(6) 0.0299(7) 0.0230(6) -0.0017(5) 0.0064(5) -0.0015(5)
Cl11 0.03289(18) 0.0295(2) 0.03207(19) 0.00351(12) 0.00950(13) -0.00464(12)
C11 0.0250(6) 0.0253(6) 0.0249(6) 0.0014(5) 0.0067(5) 0.0002(5)
C12 0.0235(6) 0.0211(6) 0.0226(6) -0.0013(5) 0.0032(5) -0.0021(5)
C13 0.0211(5) 0.0205(6) 0.0263(6) -0.0005(5) 0.0036(5) 0.0003(4)
C14 0.0226(6) 0.0195(6) 0.0258(6) -0.0010(5) 0.0055(5) -0.0022(4)
C15 0.0270(6) 0.0258(7) 0.0326(7) -0.0002(5) 0.0103(5) 0.0014(5)
C16 0.0388(7) 0.0329(8) 0.0315(7) -0.0014(6) 0.0165(6) -0.0004(6)
C17 0.0400(8) 0.0329(8) 0.0254(6) 0.0038(5) 0.0082(6) -0.0022(6)
C18 0.0292(6) 0.0246(7) 0.0276(6) 0.0037(5) 0.0035(5) 0.0006(5)
C19 0.0235(6) 0.0187(6) 0.0253(6) -0.0001(5) 0.0041(5) -0.0023(5)
C20 0.0218(6) 0.0209(6) 0.0297(6) -0.0002(5) 0.0042(5) 0.0025(4)
C21 0.0244(6) 0.0240(6) 0.0276(6) -0.0033(5) 0.0083(5) 0.0003(5)

loop_
_atom_type_symbol
_atom_type_description
_atom_type_scat_dispersion_real
_atom_type_scat_dispersion_imag
_atom_type_scat_source
C C 0.0181 0.0091 'International Tables Vol C Tables 4.2.6.8 and 6.1.1.4'
H H 0.0000 0.0000 'International Tables Vol C Tables 4.2.6.8 and 6.1.1.4'
Cl Cl 0.3639 0.7018 'International Tables Vol C Tables 4.2.6.8 and 6.1.1.4'
N N 0.0311 0.0180 'International Tables Vol C Tables 4.2.6.8 and 6.1.1.4'
O O 0.0492 0.0322 'International Tables Vol C Tables 4.2.6.8 and 6.1.1.4'
S S 0.3331 0.5567 'International Tables Vol C Tables 4.2.6.8 and 6.1.1.4'

loop_
_geom_angle_atom_site_label_1
_geom_angle_atom_site_label_2
_geom_angle_atom_site_label_3
_geom_angle
H1A C1 H1B 109.5
H1A C1 H1C 109.5
H1B C1 H1C 109.5
C2 C1 H1A 109.5
C2 C1 H1B 109.5
C2 C1 H1C 109.5
C3 C2 C1 122.32(14)
C3 C2 C7 116.77(14)
C7 C2 C1 120.91(14)
C2 C3 H3 120.0
C2 C3 C4 120.04(13)
C4 C3 H3 120.0
C3 C4 H4 121.2
C5 C4 C3 117.55(13)
C5 C4 H4 121.2
C4 C5 S8 120.45(11)
N6 C5 C4 124.23(13)
N6 C5 S8 115.29(10)
C7 N6 C5 116.65(13)
C2 C7 H7 117.7
N6 C7 C2 124.67(13)
N6 C7 H7 117.7
O8B S8 C5 106.39(7)
O8B S8 O8A 120.44(7)
O8B S8 N9 106.76(7)
O8A S8 C5 106.41(6)
O8A S8 N9 108.33(7)
N9 S8 C5 107.99(6)
S8 N9 H9 114.3(13)
C10 N9 S8 124.33(10)
C10 N9 H9 121.2(13)
N9 C10 H10A 109.4
N9 C10 H10B 109.4
N9 C10 C11 110.97(11)
H10A C10 H10B 108.0
C11 C10 H10A 109.4
C11 C10 H10B 109.4
C10 C11 Cl11 106.67(9)
C10 C11 H11 108.5
Cl11 C11 H11 108.5
C12 C11 C10 114.81(11)
C12 C11 Cl11 109.56(9)
C12 C11 H11 108.5
C13 C12 C11 119.34(12)
C13 C12 C21 119.66(12)
C21 C12 C11 121.00(11)
C12 C13 H13 119.4
C12 C13 C14 121.10(12)
C14 C13 H13 119.4
C13 C14 C15 121.54(12)
C13 C14 C19 119.29(12)
C15 C14 C19 119.17(12)
C14 C15 H15 119.7
C16 C15 C14 120.60(13)
C16 C15 H15 119.7
C15 C16 H16 119.8
C15 C16 C17 120.35(13)
C17 C16 H16 119.8
C16 C17 H17 119.8
C18 C17 C16 120.45(13)
C18 C17 H17 119.8
C17 C18 H18 119.6
C17 C18 C19 120.78(13)
C19 C18 H18 119.6
C14 C19 C18 118.66(12)
C20 C19 C14 118.55(12)
C20 C19 C18 122.79(12)
C19 C20 H20 119.6
C21 C20 C19 120.90(12)
C21 C20 H20 119.6
C12 C21 H21 119.8
C20 C21 C12 120.48(12)
C20 C21 H21 119.8

loop_
_geom_bond_atom_site_label_1
_geom_bond_atom_site_label_2
_geom_bond_distance
C1 H1A 0.9800
C1 H1B 0.9800
C1 H1C 0.9800
C1 C2 1.506(2)
C2 C3 1.388(2)
C2 C7 1.395(2)
C3 H3 0.9500
C3 C4 1.389(2)
C4 H4 0.9500
C4 C5 1.3838(19)
C5 N6 1.3359(18)
C5 S8 1.7864(14)
N6 C7 1.331(2)
C7 H7 0.9500
S8 O8B 1.4309(11)
S8 O8A 1.4321(11)
S8 N9 1.6061(13)
N9 H9 0.89(2)
N9 C10 1.4566(17)
C10 H10A 0.9900
C10 H10B 0.9900
C10 C11 1.5305(18)
Cl11 C11 1.8140(13)
C11 H11 1.0000
C11 C12 1.5051(17)
C12 C13 1.3686(18)
C12 C21 1.4206(18)
C13 H13 0.9500
C13 C14 1.4188(18)
C14 C15 1.4191(18)
C14 C19 1.4208(17)
C15 H15 0.9500
C15 C16 1.369(2)
C16 H16 0.9500
C16 C17 1.410(2)
C17 H17 0.9500
C17 C18 1.367(2)
C18 H18 0.9500
C18 C19 1.4214(18)
C19 C20 1.4204(18)
C20 H20 0.9500
C20 C21 1.3716(19)
C21 H21 0.9500

loop_
_geom_hbond_atom_site_label_D
_geom_hbond_atom_site_label_H
_geom_hbond_atom_site_label_A
_geom_hbond_distance_DH
_geom_hbond_distance_HA
_geom_hbond_distance_DA
_geom_hbond_angle_DHA
_geom_hbond_site_symmetry_A
N9 H9 N6 0.89(2) 2.10(2) 2.9551(16) 161.0(18) 3_666
C13 H13 O8B 0.95 2.32 3.2417(16) 162.6 3_666

loop_
_geom_torsion_atom_site_label_1
_geom_torsion_atom_site_label_2
_geom_torsion_atom_site_label_3
_geom_torsion_atom_site_label_4
_geom_torsion
C1 C2 C3 C4 177.23(14)
C1 C2 C7 N6 -177.68(14)
C2 C3 C4 C5 0.6(2)
C3 C2 C7 N6 2.1(2)
C3 C4 C5 N6 2.2(2)
C3 C4 C5 S8 -175.85(10)
C4 C5 N6 C7 -2.7(2)
C4 C5 S8 O8B 134.88(11)
C4 C5 S8 O8A 5.30(13)
C4 C5 S8 N9 -110.81(12)
C5 N6 C7 C2 0.5(2)
C5 S8 N9 C10 92.08(12)
N6 C5 S8 O8B -43.33(12)
N6 C5 S8 O8A -172.91(10)
N6 C5 S8 N9 70.97(11)
C7 C2 C3 C4 -2.6(2)
S8 C5 N6 C7 175.43(11)
S8 N9 C10 C11 -118.21(12)
O8B S8 N9 C10 -153.86(11)
O8A S8 N9 C10 -22.78(13)
N9 C10 C11 Cl11 -167.20(9)
N9 C10 C11 C12 71.23(14)
C10 C11 C12 C13 -115.51(13)
C10 C11 C12 C21 64.56(16)
Cl11 C11 C12 C13 124.51(11)
Cl11 C11 C12 C21 -55.42(15)
C11 C12 C13 C14 -178.41(11)
C11 C12 C21 C20 178.64(12)
C12 C13 C14 C15 179.59(12)
C12 C13 C14 C19 -0.30(19)
C13 C12 C21 C20 -1.3(2)
C13 C14 C15 C16 -179.36(13)
C13 C14 C19 C18 179.42(12)
C13 C14 C19 C20 -1.15(18)
C14 C15 C16 C17 -0.2(2)
C14 C19 C20 C21 1.39(19)
C15 C14 C19 C18 -0.46(19)
C15 C14 C19 C20 178.96(12)
C15 C16 C17 C18 -0.1(2)
C16 C17 C18 C19 0.2(2)
C17 C18 C19 C14 0.1(2)
C17 C18 C19 C20 -179.27(13)
C18 C19 C20 C21 -179.21(13)
C19 C14 C15 C16 0.5(2)
C19 C20 C21 C12 -0.2(2)
C21 C12 C13 C14 1.52(19)
